data_7710702
loop_
_publ_author_name
'Xing, Tian'
'Frese, Josef W. A.'
'Derbyshire, Max'
'Glenister, Mollie A.'
'Elsegood, Mark R. J.'
'Redshaw, Carl'

_publ_section_title
;
 Trinuclear zinc calix[4]arenes: synthesis, structure, and ring opening
 polymerization studies.
;
_journal_name_full 'Dalton transactions (Cambridge, England : 2003)'
_journal_paper_doi 10.1039/d2dt01496c
_journal_year 2022
_chemical_formula_moiety 'C96 H122 O12 Zn3, 6(C2 H3 N)'
_chemical_formula_sum 'C108 H140 N6 O12 Zn3'
_chemical_formula_weight 1910.36
_space_group_crystal_system monoclinic
_space_group_IT_number 15
_space_group_name_Hall '-I 2ya'
_space_group_name_H-M_alt 'I 1 2/a 1'
_atom_sites_solution_hydrogens geom
_atom_sites_solution_primary heavy
_atom_sites_solution_secondary difmap
_audit_creation_method SHELXL-2018/3
_audit_update_record
;
2022-01-07 deposited with the CCDC.	2022-07-11 downloaded from the CCDC.
;
_cell_angle_alpha 90
_cell_angle_beta 90.4320(12)
_cell_angle_gamma 90
_cell_formula_units_Z 4
_cell_length_a 22.336(2)
_cell_length_b 19.6856(18)
_cell_length_c 23.872(4)
_cell_measurement_reflns_used 7957
_cell_measurement_temperature 150(2)
_cell_measurement_theta_max 24.15
_cell_measurement_theta_min 2.19
_cell_volume 10496(2)
_computing_cell_refinement 'Bruker SAINT'
_computing_data_collection 'Bruker APEX 2'
_computing_data_reduction 'Bruker SAINT'
_computing_molecular_graphics 'Bruker SHELXTL'
_computing_publication_material 'Bruker SHELXTL and local programs'
_computing_structure_refinement 'SHELXL-2018/3 (Sheldrick, 2018)'
_computing_structure_solution 'SHELXS-97 (Sheldrick, 2008)'
_diffrn_ambient_temperature 150(2)
_diffrn_measured_fraction_theta_full 1.000
_diffrn_measured_fraction_theta_max 0.997
_diffrn_measurement_device_type 'Bruker APEX 2 CCD diffractometer'
_diffrn_measurement_method '\w rotation with narrow frames'
_diffrn_radiation_monochromator graphite
_diffrn_radiation_type MoK\a
_diffrn_radiation_wavelength 0.71073
_diffrn_reflns_av_R_equivalents 0.0525
_diffrn_reflns_av_unetI/netI 0.0488
_diffrn_reflns_Laue_measured_fraction_full 1.000
_diffrn_reflns_Laue_measured_fraction_max 0.997
_diffrn_reflns_limit_h_max 29
_diffrn_reflns_limit_h_min -29
_diffrn_reflns_limit_k_max 26
_diffrn_reflns_limit_k_min -26
_diffrn_reflns_limit_l_max 31
_diffrn_reflns_limit_l_min -31
_diffrn_reflns_number 53490
_diffrn_reflns_point_group_measured_fraction_full 1.000
_diffrn_reflns_point_group_measured_fraction_max 0.997
_diffrn_reflns_theta_full 25.242
_diffrn_reflns_theta_max 28.341
_diffrn_reflns_theta_min 1.706
_diffrn_source 'fine-focus sealed tube'
_exptl_absorpt_coefficient_mu 0.740
_exptl_absorpt_correction_T_max 0.897
_exptl_absorpt_correction_T_min 0.782
_exptl_absorpt_correction_type multi-scan
_exptl_absorpt_process_details 'SADABS v2008/1, Sheldrick, G.M., (2008)'
_exptl_crystal_colour Colourless
_exptl_crystal_density_diffrn 1.209
_exptl_crystal_density_method 'not measured'
_exptl_crystal_description Block
_exptl_crystal_F_000 4064
_exptl_crystal_recrystallization_method 'Re-crystallisation from solvent: acetonitrile'
_exptl_crystal_size_max 0.350
_exptl_crystal_size_mid 0.150
_exptl_crystal_size_min 0.150
_refine_diff_density_max 1.149
_refine_diff_density_min -0.590
_refine_diff_density_rms 0.071
_refine_ls_extinction_method none
_refine_ls_goodness_of_fit_ref 1.023
_refine_ls_hydrogen_treatment constr
_refine_ls_matrix_type full
_refine_ls_number_parameters 654
_refine_ls_number_reflns 13090
_refine_ls_number_restraints 227
_refine_ls_restrained_S_all 1.020
_refine_ls_R_factor_all 0.0814
_refine_ls_R_factor_gt 0.0532
_refine_ls_shift/su_max 0.001
_refine_ls_shift/su_mean 0.000
_refine_ls_structure_factor_coef Fsqd
_refine_ls_weighting_details 'w=1/[\s^2^(Fo^2^)+(0.0682P)^2^+15.8867P] where P=(Fo^2^+2Fc^2^)/3'
_refine_ls_weighting_scheme calc
_refine_ls_wR_factor_gt 0.1309
_refine_ls_wR_factor_ref 0.1462
_reflns_Friedel_coverage 0.000
_reflns_number_gt 9277
_reflns_number_total 13090
_reflns_threshold_expression 'I > 2\s(I)'
_cod_data_source_file d2dt01496c2.cif
_cod_data_source_block 1Adot6MeCN
_cod_original_sg_symbol_H-M 'I 2/a'
_cod_database_code 7710702
_shelx_shelxl_version_number 2018/3
_shelx_space_group_comment
; 
The symmetry employed for this shelxl refinement is uniquely defined 
by the following loop, which should always be used as a source of 
symmetry information in preference to the above space-group names. 
They are only intended as comments. 
;
_shelx_estimated_absorpt_t_min 0.782
_shelx_estimated_absorpt_t_max 0.897

loop_
_space_group_symop_operation_xyz
'x, y, z'
'-x+1/2, y, -z'
'x+1/2, y+1/2, z+1/2'
'-x+1, y+1/2, -z+1/2'
'-x, -y, -z'
'x-1/2, -y, z'
'-x+1/2, -y+1/2, -z+1/2'
'x, -y+1/2, z+1/2'

loop_
_atom_site_label
_atom_site_type_symbol
_atom_site_fract_x
_atom_site_fract_y
_atom_site_fract_z
_atom_site_U_iso_or_equiv
_atom_site_adp_type
_atom_site_occupancy
_atom_site_site_symmetry_order
_atom_site_calc_flag
_atom_site_refinement_flags_posn
_atom_site_refinement_flags_adp
_atom_site_refinement_flags_occupancy
_atom_site_disorder_assembly
_atom_site_disorder_group
Zn1 Zn 0.34417(2) 0.11620(2) 0.10113(2) 0.02623(9) Uani 1 1 d . . . . .
O1 O 0.29480(8) 0.18543(9) 0.15786(8) 0.0303(4) Uani 1 1 d . . . . .
O2 O 0.31514(7) 0.17398(9) 0.03780(7) 0.0270(4) Uani 1 1 d . . . . .
O3 O 0.41081(8) 0.07438(9) 0.04071(8) 0.0278(4) Uani 1 1 d . . . . .
O4 O 0.39907(8) 0.09894(9) 0.16017(8) 0.0293(4) Uani 1 1 d . . . . .
C1 C 0.31993(11) 0.24802(13) 0.17339(11) 0.0281(6) Uani 1 1 d . . . . .
C2 C 0.30690(11) 0.30493(14) 0.14157(12) 0.0303(6) Uani 1 1 d . . . . .
C3 C 0.33002(13) 0.36726(14) 0.15890(12) 0.0341(6) Uani 1 1 d . . . . .
H3 H 0.320473 0.406888 0.137961 0.041 Uiso 1 1 calc R U . . .
C4 C 0.36673(13) 0.37313(14) 0.20604(13) 0.0351(6) Uani 1 1 d . . . . .
C5 C 0.38088(12) 0.31428(15) 0.23476(12) 0.0327(6) Uani 1 1 d . . . . .
H5 H 0.407345 0.317220 0.266004 0.039 Uiso 1 1 calc R U . . .
C6 C 0.35795(12) 0.25037(14) 0.21989(11) 0.0301(6) Uani 1 1 d . . . . .
C7 C 0.39005(15) 0.44331(15) 0.22457(14) 0.0432(7) Uani 1 1 d . . . . .
C8 C 0.42562(16) 0.47571(17) 0.17757(15) 0.0523(9) Uani 1 1 d . . . . .
H8B H 0.457796 0.444919 0.166201 0.078 Uiso 1 1 calc R U . . .
H8C H 0.442947 0.518647 0.190685 0.078 Uiso 1 1 calc R U . . .
H8A H 0.399061 0.484454 0.145508 0.078 Uiso 1 1 calc R U . . .
C9 C 0.33586(18) 0.48826(18) 0.23832(17) 0.0599(10) Uani 1 1 d . . . . .
H9A H 0.310330 0.492800 0.204960 0.090 Uiso 1 1 calc R U . . .
H9C H 0.349788 0.533271 0.250153 0.090 Uiso 1 1 calc R U . . .
H9B H 0.312903 0.467374 0.268607 0.090 Uiso 1 1 calc R U . . .
C10 C 0.4300(2) 0.43824(19) 0.27653(17) 0.0683(12) Uani 1 1 d . . . . .
H10A H 0.407378 0.417770 0.307233 0.102 Uiso 1 1 calc R U . . .
H10C H 0.443373 0.483767 0.287536 0.102 Uiso 1 1 calc R U . . .
H10B H 0.464896 0.409919 0.268192 0.102 Uiso 1 1 calc R U . . .
C11 C 0.37877(13) 0.18763(15) 0.25147(11) 0.0339(6) Uani 1 1 d . . . . .
H11B H 0.379226 0.196990 0.292217 0.041 Uiso 1 1 calc R U . . .
H11A H 0.350696 0.149646 0.244297 0.041 Uiso 1 1 calc R U . . .
C12 C 0.44708(12) 0.12518(13) 0.18557(11) 0.0280(5) Uani 1 1 d . . . . .
C13 C 0.44092(12) 0.16802(14) 0.23261(11) 0.0299(6) Uani 1 1 d . . . . .
C14 C 0.49144(14) 0.19499(15) 0.25810(12) 0.0367(6) Uani 1 1 d . . . . .
H14 H 0.486582 0.223344 0.289943 0.044 Uiso 1 1 calc R U . . .
C15 C 0.54939(13) 0.18223(15) 0.23888(12) 0.0349(6) Uani 1 1 d . . . . .
C16 C 0.55440(12) 0.13788(14) 0.19400(12) 0.0323(6) Uani 1 1 d . . . . .
H16 H 0.593227 0.126909 0.180771 0.039 Uiso 1 1 calc R U . . .
C17 C 0.50506(12) 0.10883(13) 0.16759(11) 0.0278(5) Uani 1 1 d . . . . .
C18 C 0.60410(15) 0.21549(18) 0.26728(14) 0.0461(8) Uani 1 1 d . . . . .
C19 C 0.5908(2) 0.2893(2) 0.2805(2) 0.0854(16) Uani 1 1 d . . . . .
H19A H 0.577009 0.312415 0.246367 0.128 Uiso 1 1 calc R U . . .
H19C H 0.627176 0.311421 0.294577 0.128 Uiso 1 1 calc R U . . .
H19B H 0.559498 0.291743 0.308973 0.128 Uiso 1 1 calc R U . . .
C20 C 0.6179(2) 0.1785(2) 0.32154(18) 0.0706(12) Uani 1 1 d . . . . .
H20A H 0.582986 0.180522 0.346063 0.106 Uiso 1 1 calc R U . . .
H20C H 0.652176 0.200197 0.340214 0.106 Uiso 1 1 calc R U . . .
H20B H 0.627578 0.130997 0.313431 0.106 Uiso 1 1 calc R U . . .
C21 C 0.6596(2) 0.2105(3) 0.2306(2) 0.0970(19) Uani 1 1 d . . . . .
H21B H 0.667790 0.162660 0.222223 0.145 Uiso 1 1 calc R U . . .
H21C H 0.693981 0.230192 0.250556 0.145 Uiso 1 1 calc R U . . .
H21A H 0.652713 0.235354 0.195629 0.145 Uiso 1 1 calc R U . . .
C22 C 0.51225(12) 0.06292(13) 0.11696(11) 0.0289(6) Uani 1 1 d . . . . .
H22B H 0.550183 0.037180 0.120281 0.035 Uiso 1 1 calc R U . . .
H22A H 0.478828 0.029928 0.115387 0.035 Uiso 1 1 calc R U . . .
C23 C 0.46288(10) 0.11128(12) 0.02875(10) 0.0241(5) Uani 1 1 d . . . . .
C24 C 0.51266(11) 0.10503(13) 0.06386(10) 0.0250(5) Uani 1 1 d . . . . .
C25 C 0.56351(11) 0.14296(14) 0.05096(11) 0.0284(5) Uani 1 1 d . . . . .
H25 H 0.597566 0.139556 0.074883 0.034 Uiso 1 1 calc R U . . .
C26 C 0.56644(11) 0.18545(15) 0.00468(11) 0.0305(6) Uani 1 1 d . . . . .
C27 C 0.51526(12) 0.19021(15) -0.02894(11) 0.0316(6) Uani 1 1 d . . . . .
H27 H 0.516261 0.218566 -0.061122 0.038 Uiso 1 1 calc R U . . .
C28 C 0.46261(11) 0.15491(14) -0.01715(11) 0.0273(5) Uani 1 1 d . . . . .
C29 C 0.62308(13) 0.22593(17) -0.00972(13) 0.0403(7) Uani 1 1 d . . . . .
C30 C 0.66742(15) 0.2284(2) 0.03981(16) 0.0621(11) Uani 1 1 d . . . . .
H30A H 0.647290 0.246888 0.072817 0.093 Uiso 1 1 calc R U . . .
H30C H 0.701404 0.257550 0.030148 0.093 Uiso 1 1 calc R U . . .
H30B H 0.681844 0.182460 0.048037 0.093 Uiso 1 1 calc R U . . .
C31 C 0.65295(15) 0.1924(2) -0.05950(16) 0.0581(10) Uani 1 1 d . . . . .
H31B H 0.664840 0.145993 -0.049440 0.087 Uiso 1 1 calc R U . . .
H31C H 0.688482 0.218498 -0.070011 0.087 Uiso 1 1 calc R U . . .
H31A H 0.624817 0.190933 -0.091177 0.087 Uiso 1 1 calc R U . . .
C32 C 0.60697(16) 0.29974(19) -0.02346(17) 0.0555(9) Uani 1 1 d . . . . .
H32A H 0.577321 0.300691 -0.053926 0.083 Uiso 1 1 calc R U . . .
H32C H 0.643042 0.324157 -0.035063 0.083 Uiso 1 1 calc R U . . .
H32B H 0.590224 0.321599 0.009814 0.083 Uiso 1 1 calc R U . . .
C33 C 0.40548(11) 0.16930(14) -0.05008(11) 0.0298(6) Uani 1 1 d . . . . .
H33A H 0.377113 0.131048 -0.045806 0.036 Uiso 1 1 calc R U . . .
H33B H 0.414730 0.174308 -0.090362 0.036 Uiso 1 1 calc R U . . .
C34 C 0.33600(11) 0.23407(14) 0.01617(11) 0.0272(5) Uani 1 1 d . . . . .
C35 C 0.37747(11) 0.23446(14) -0.02809(11) 0.0291(6) Uani 1 1 d . . . . .
C36 C 0.39666(12) 0.29617(15) -0.04959(12) 0.0341(6) Uani 1 1 d . . . . .
H36 H 0.424134 0.295725 -0.079777 0.041 Uiso 1 1 calc R U . . .
C37 C 0.37769(12) 0.35855(15) -0.02915(13) 0.0354(6) Uani 1 1 d . . . . .
C38 C 0.33653(12) 0.35658(15) 0.01451(12) 0.0344(6) Uani 1 1 d . . . . .
H38 H 0.322309 0.398368 0.029217 0.041 Uiso 1 1 calc R U . . .
C39 C 0.31537(11) 0.29646(14) 0.03748(12) 0.0292(6) Uani 1 1 d . . . . .
C40 C 0.39947(15) 0.42642(17) -0.05335(15) 0.0490(8) Uani 1 1 d D U . . .
C41 C 0.4513(3) 0.4188(5) -0.0929(3) 0.0645(19) Uani 0.724(15) 1 d D U P A 1
H41A H 0.484905 0.396975 -0.073305 0.097 Uiso 0.724(15) 1 calc R U P A 1
H41B H 0.439114 0.390832 -0.124940 0.097 Uiso 0.724(15) 1 calc R U P A 1
H41C H 0.463754 0.463757 -0.106160 0.097 Uiso 0.724(15) 1 calc R U P A 1
C42 C 0.3472(3) 0.4603(5) -0.0833(5) 0.099(4) Uani 0.724(15) 1 d D U P A 1
H42A H 0.313650 0.465046 -0.057414 0.148 Uiso 0.724(15) 1 calc R U P A 1
H42B H 0.359437 0.505258 -0.096578 0.148 Uiso 0.724(15) 1 calc R U P A 1
H42C H 0.334798 0.432332 -0.115358 0.148 Uiso 0.724(15) 1 calc R U P A 1
C43 C 0.4199(5) 0.4721(4) -0.0031(3) 0.091(3) Uani 0.724(15) 1 d D U P A 1
H43A H 0.386572 0.477552 0.023049 0.136 Uiso 0.724(15) 1 calc R U P A 1
H43B H 0.453737 0.450634 0.016292 0.136 Uiso 0.724(15) 1 calc R U P A 1
H43C H 0.432018 0.516771 -0.017128 0.136 Uiso 0.724(15) 1 calc R U P A 1
C41X C 0.4677(6) 0.4215(11) -0.0632(15) 0.087(7) Uani 0.276(15) 1 d D U P A 2
H41D H 0.476614 0.379907 -0.084147 0.130 Uiso 0.276(15) 1 calc R U P A 2
H41E H 0.481043 0.461042 -0.084763 0.130 Uiso 0.276(15) 1 calc R U P A 2
H41F H 0.488774 0.420448 -0.027079 0.130 Uiso 0.276(15) 1 calc R U P A 2
C42X C 0.3702(14) 0.4354(9) -0.1136(7) 0.087(7) Uani 0.276(15) 1 d D U P A 2
H42D H 0.378752 0.395232 -0.136377 0.131 Uiso 0.276(15) 1 calc R U P A 2
H42E H 0.326804 0.440814 -0.109932 0.131 Uiso 0.276(15) 1 calc R U P A 2
H42F H 0.387010 0.475784 -0.131628 0.131 Uiso 0.276(15) 1 calc R U P A 2
C43X C 0.3844(9) 0.4894(7) -0.0215(8) 0.063(4) Uani 0.276(15) 1 d D U P A 2
H43D H 0.400675 0.529068 -0.041055 0.095 Uiso 0.276(15) 1 calc R U P A 2
H43E H 0.340854 0.493789 -0.018783 0.095 Uiso 0.276(15) 1 calc R U P A 2
H43F H 0.401946 0.486781 0.016195 0.095 Uiso 0.276(15) 1 calc R U P A 2
C44 C 0.27227(11) 0.29939(14) 0.08641(12) 0.0318(6) Uani 1 1 d . . . . .
H44A H 0.247204 0.257915 0.086712 0.038 Uiso 1 1 calc R U . . .
H44B H 0.245476 0.339140 0.082085 0.038 Uiso 1 1 calc R U . . .
C45 C 0.23754(13) 0.17345(17) 0.18317(14) 0.0448(8) Uani 1 1 d . . . . .
H45A H 0.221800 0.129539 0.170521 0.067 Uiso 1 1 calc R U . . .
H45B H 0.209691 0.209635 0.172204 0.067 Uiso 1 1 calc R U . . .
H45C H 0.242111 0.173015 0.224028 0.067 Uiso 1 1 calc R U . . .
C46 C 0.40960(13) 0.00777(14) 0.01603(13) 0.0350(6) Uani 1 1 d . . . . .
H46C H 0.443250 -0.019023 0.030619 0.052 Uiso 1 1 calc R U . . .
H46B H 0.412864 0.011727 -0.024758 0.052 Uiso 1 1 calc R U . . .
H46A H 0.371875 -0.014794 0.025401 0.052 Uiso 1 1 calc R U . . .
O5 O 0.29156(10) 0.03517(12) 0.10707(10) 0.0526(6) Uani 1 1 d . . . . .
C47 C 0.23785(12) 0.02413(14) 0.08722(13) 0.0336(6) Uani 1 1 d . . . . .
C48 C 0.20254(16) -0.03692(18) 0.10689(16) 0.0535(9) Uani 1 1 d . . . . .
H48A H 0.164895 -0.021680 0.123551 0.080 Uiso 1 1 calc R U . . .
H48C H 0.226031 -0.061940 0.134932 0.080 Uiso 1 1 calc R U . . .
H48B H 0.193856 -0.066667 0.074934 0.080 Uiso 1 1 calc R U . . .
O6 O 0.21151(9) 0.06326(11) 0.05318(10) 0.0485(6) Uani 1 1 d . . . . .
Zn2 Zn 0.250000 0.12561(2) 0.000000 0.02897(11) Uani 1 2 d S T P . .
N1 N 0.56188(16) 0.3620(2) 0.12785(16) 0.0776(11) Uani 1 1 d . . . . .
C49 C 0.52202(15) 0.32874(18) 0.11745(14) 0.0456(8) Uani 1 1 d . . . . .
C50 C 0.47117(14) 0.28564(17) 0.10435(14) 0.0430(7) Uani 1 1 d . . . . .
H50B H 0.472978 0.271648 0.065001 0.065 Uiso 1 1 calc R U . . .
H50A H 0.434003 0.310815 0.110782 0.065 Uiso 1 1 calc R U . . .
H50C H 0.472165 0.245311 0.128413 0.065 Uiso 1 1 calc R U . . .
N2 N 0.7927(3) 0.4664(6) 0.0882(4) 0.128(3) Uani 0.779(15) 1 d D U P B 1
C51 C 0.7613(3) 0.4249(5) 0.1049(3) 0.087(2) Uani 0.779(15) 1 d D U P B 1
C52 C 0.7227(6) 0.3773(7) 0.1327(7) 0.148(5) Uani 0.779(15) 1 d D U P B 1
H52A H 0.726277 0.383407 0.173370 0.221 Uiso 0.779(15) 1 calc R U P B 1
H52B H 0.734511 0.330881 0.122845 0.221 Uiso 0.779(15) 1 calc R U P B 1
H52C H 0.681182 0.385144 0.120976 0.221 Uiso 0.779(15) 1 calc R U P B 1
N2X N 0.7737(15) 0.415(2) 0.0597(17) 0.150(14) Uani 0.221(15) 1 d D U P B 2
C51X C 0.7419(16) 0.3876(17) 0.0905(12) 0.099(10) Uani 0.221(15) 1 d D U P B 2
C52X C 0.7213(9) 0.3676(15) 0.1449(7) 0.049(6) Uani 0.221(15) 1 d D U P B 2
H52D H 0.740719 0.324953 0.155925 0.074 Uiso 0.221(15) 1 calc R U P B 2
H52E H 0.677766 0.361041 0.143681 0.074 Uiso 0.221(15) 1 calc R U P B 2
H52F H 0.731224 0.403056 0.172200 0.074 Uiso 0.221(15) 1 calc R U P B 2
N3 N 0.3071(2) -0.0578(3) 0.2185(2) 0.1124(17) Uani 1 1 d D . . . .
C53 C 0.3508(2) -0.0388(2) 0.2380(2) 0.0740(13) Uani 1 1 d D . . . .
C54 C 0.4063(2) -0.0158(2) 0.2608(2) 0.0912(16) Uani 1 1 d D . . . .
H54B H 0.435958 -0.012629 0.230793 0.137 Uiso 1 1 calc R U . . .
H54C H 0.420406 -0.048015 0.289257 0.137 Uiso 1 1 calc R U . . .
H54A H 0.400860 0.028993 0.277849 0.137 Uiso 1 1 calc R U . . .

loop_
_atom_site_aniso_label
_atom_site_aniso_U_11
_atom_site_aniso_U_22
_atom_site_aniso_U_33
_atom_site_aniso_U_23
_atom_site_aniso_U_13
_atom_site_aniso_U_12
Zn1 0.02042(15) 0.02918(16) 0.02909(16) -0.00416(12) 0.00099(11) -0.00452(12)
O1 0.0232(9) 0.0309(10) 0.0371(10) -0.0104(8) 0.0099(8) -0.0052(7)
O2 0.0190(8) 0.0309(10) 0.0311(10) -0.0055(8) -0.0026(7) 0.0014(7)
O3 0.0248(9) 0.0274(9) 0.0312(10) -0.0075(8) 0.0030(7) -0.0004(7)
O4 0.0290(9) 0.0311(10) 0.0278(9) -0.0029(8) 0.0020(7) -0.0013(8)
C1 0.0210(12) 0.0307(14) 0.0329(14) -0.0098(11) 0.0100(10) -0.0044(10)
C2 0.0192(12) 0.0360(15) 0.0359(15) -0.0097(12) 0.0040(10) 0.0027(10)
C3 0.0326(14) 0.0301(14) 0.0398(16) -0.0077(12) 0.0039(12) 0.0042(11)
C4 0.0328(14) 0.0336(15) 0.0392(16) -0.0121(12) 0.0067(12) -0.0029(11)
C5 0.0309(14) 0.0394(15) 0.0279(14) -0.0113(12) 0.0062(11) -0.0041(12)
C6 0.0288(13) 0.0318(14) 0.0298(14) -0.0081(11) 0.0114(11) -0.0036(11)
C7 0.0521(19) 0.0317(15) 0.0458(18) -0.0137(13) 0.0010(15) -0.0094(14)
C8 0.054(2) 0.0431(19) 0.060(2) -0.0128(16) 0.0101(17) -0.0150(16)
C9 0.072(3) 0.0371(18) 0.071(3) -0.0184(17) 0.022(2) -0.0034(17)
C10 0.099(3) 0.043(2) 0.062(2) -0.0131(18) -0.024(2) -0.021(2)
C11 0.0418(16) 0.0357(15) 0.0244(13) -0.0054(11) 0.0083(11) -0.0056(12)
C12 0.0313(13) 0.0265(13) 0.0261(13) 0.0037(10) -0.0008(10) -0.0001(10)
C13 0.0360(14) 0.0299(14) 0.0238(13) 0.0014(11) 0.0013(11) -0.0017(11)
C14 0.0496(18) 0.0361(15) 0.0243(14) -0.0017(11) -0.0030(12) -0.0044(13)
C15 0.0362(15) 0.0381(15) 0.0303(14) 0.0034(12) -0.0089(12) -0.0054(12)
C16 0.0293(14) 0.0350(14) 0.0326(14) 0.0055(12) -0.0044(11) 0.0019(11)
C17 0.0317(13) 0.0259(13) 0.0256(13) 0.0048(10) -0.0025(10) 0.0020(10)
C18 0.0448(18) 0.0507(19) 0.0426(18) -0.0021(15) -0.0121(14) -0.0107(15)
C19 0.086(3) 0.041(2) 0.128(4) -0.006(2) -0.056(3) -0.014(2)
C20 0.082(3) 0.054(2) 0.075(3) -0.006(2) -0.047(2) 0.000(2)
C21 0.062(3) 0.153(5) 0.076(3) -0.032(3) 0.000(2) -0.054(3)
C22 0.0263(13) 0.0282(13) 0.0321(14) 0.0006(11) 0.0004(11) 0.0026(10)
C23 0.0187(11) 0.0269(12) 0.0268(12) -0.0071(10) 0.0040(9) 0.0022(9)
C24 0.0247(12) 0.0249(12) 0.0253(12) -0.0030(10) 0.0025(9) 0.0063(10)
C25 0.0202(12) 0.0371(14) 0.0281(13) -0.0025(11) -0.0008(10) 0.0054(10)
C26 0.0204(12) 0.0400(15) 0.0312(14) 0.0006(12) 0.0047(10) 0.0035(11)
C27 0.0265(13) 0.0424(16) 0.0258(13) 0.0031(11) 0.0042(10) 0.0015(11)
C28 0.0218(12) 0.0355(14) 0.0248(13) -0.0057(11) 0.0017(10) 0.0061(10)
C29 0.0245(14) 0.057(2) 0.0396(16) 0.0105(14) 0.0036(12) -0.0044(13)
C30 0.0310(17) 0.092(3) 0.063(2) 0.021(2) -0.0094(16) -0.0232(18)
C31 0.0375(18) 0.077(3) 0.061(2) 0.011(2) 0.0232(17) 0.0022(17)
C32 0.0397(18) 0.059(2) 0.068(2) 0.0128(18) 0.0058(17) -0.0120(16)
C33 0.0246(13) 0.0400(15) 0.0249(13) -0.0035(11) -0.0018(10) 0.0032(11)
C34 0.0176(11) 0.0341(14) 0.0297(13) -0.0017(11) -0.0066(10) 0.0013(10)
C35 0.0214(12) 0.0374(15) 0.0285(13) -0.0022(11) -0.0063(10) 0.0022(11)
C36 0.0232(13) 0.0447(17) 0.0341(15) 0.0002(12) -0.0043(11) -0.0001(11)
C37 0.0258(13) 0.0367(15) 0.0436(17) 0.0050(13) -0.0083(12) -0.0020(11)
C38 0.0247(13) 0.0345(15) 0.0440(17) -0.0043(13) -0.0078(12) 0.0027(11)
C39 0.0172(11) 0.0327(14) 0.0377(15) -0.0031(11) -0.0054(10) 0.0013(10)
C40 0.0434(17) 0.0394(17) 0.064(2) 0.0081(15) 0.0026(15) -0.0083(14)
C41 0.060(4) 0.057(4) 0.078(4) 0.027(4) 0.013(3) -0.007(3)
C42 0.057(4) 0.070(5) 0.169(9) 0.075(6) -0.006(4) 0.000(3)
C43 0.119(8) 0.056(4) 0.098(5) -0.011(4) 0.027(4) -0.052(5)
C41X 0.061(6) 0.049(9) 0.15(2) 0.015(15) 0.043(9) -0.017(8)
C42X 0.151(17) 0.047(10) 0.063(8) 0.008(7) -0.016(10) -0.014(11)
C43X 0.072(11) 0.047(7) 0.071(9) -0.006(6) -0.005(8) -0.002(7)
C44 0.0203(12) 0.0323(14) 0.0428(16) -0.0083(12) -0.0010(11) 0.0046(10)
C45 0.0302(15) 0.0486(19) 0.056(2) -0.0153(15) 0.0196(14) -0.0140(13)
C46 0.0309(14) 0.0299(14) 0.0440(16) -0.0123(12) -0.0031(12) 0.0030(11)
O5 0.0455(13) 0.0503(14) 0.0619(15) 0.0001(12) -0.0011(11) -0.0074(11)
C47 0.0258(13) 0.0305(14) 0.0444(16) -0.0016(12) -0.0021(12) -0.0051(11)
C48 0.051(2) 0.047(2) 0.063(2) 0.0136(17) -0.0093(17) -0.0182(16)
O6 0.0334(11) 0.0466(13) 0.0654(15) 0.0199(11) -0.0109(10) -0.0065(10)
Zn2 0.0241(2) 0.0282(2) 0.0345(2) 0.000 -0.00896(17) 0.000
N1 0.055(2) 0.093(3) 0.085(3) -0.024(2) -0.0038(18) -0.0184(19)
C49 0.0376(17) 0.054(2) 0.0452(18) -0.0077(15) 0.0041(14) 0.0002(15)
C50 0.0361(16) 0.0450(18) 0.0481(18) -0.0073(15) 0.0070(14) -0.0018(13)
N2 0.086(5) 0.162(9) 0.135(6) 0.021(6) -0.006(4) -0.015(5)
C51 0.058(4) 0.097(6) 0.106(6) -0.034(4) -0.012(4) 0.001(3)
C52 0.095(8) 0.083(7) 0.265(16) -0.020(8) 0.019(9) -0.013(6)
N2X 0.100(18) 0.17(3) 0.18(3) 0.10(2) 0.068(17) 0.072(17)
C51X 0.103(17) 0.084(16) 0.111(14) 0.031(12) 0.056(13) 0.057(13)
C52X 0.025(9) 0.078(15) 0.044(8) -0.021(7) -0.021(6) -0.003(9)
N3 0.092(3) 0.118(4) 0.126(4) 0.041(3) -0.034(3) 0.007(3)
C53 0.074(3) 0.071(3) 0.076(3) 0.026(2) -0.009(2) 0.016(2)
C54 0.098(4) 0.070(3) 0.105(4) 0.033(3) -0.031(3) -0.011(3)

loop_
_atom_type_symbol
_atom_type_description
_atom_type_scat_dispersion_real
_atom_type_scat_dispersion_imag
_atom_type_scat_source
C C 0.0033 0.0016 'International Tables Vol C Tables 4.2.6.8 and 6.1.1.4'
H H 0.0000 0.0000 'International Tables Vol C Tables 4.2.6.8 and 6.1.1.4'
N N 0.0061 0.0033 'International Tables Vol C Tables 4.2.6.8 and 6.1.1.4'
O O 0.0106 0.0060 'International Tables Vol C Tables 4.2.6.8 and 6.1.1.4'
Zn Zn 0.2839 1.4301 'International Tables Vol C Tables 4.2.6.8 and 6.1.1.4'

loop_
_geom_angle_atom_site_label_1
_geom_angle_atom_site_label_2
_geom_angle_atom_site_label_3
_geom_angle
_geom_angle_site_symmetry_1
_geom_angle_site_symmetry_3
_geom_angle_publ_flag
O4 Zn1 O5 100.54(9) . . ?
O4 Zn1 O2 150.63(8) . . ?
O5 Zn1 O2 108.82(9) . . ?
O4 Zn1 O1 88.74(8) . . ?
O5 Zn1 O1 98.76(8) . . ?
O2 Zn1 O1 87.26(7) . . ?
O4 Zn1 O3 89.06(7) . . ?
O5 Zn1 O3 98.47(8) . . ?
O2 Zn1 O3 86.29(7) . . ?
O1 Zn1 O3 162.73(7) . . ?
C1 O1 C45 112.9(2) . . ?
C1 O1 Zn1 120.05(14) . . ?
C45 O1 Zn1 127.09(16) . . ?
C34 O2 Zn2 119.98(15) . . ?
C34 O2 Zn1 131.78(15) . . ?
Zn2 O2 Zn1 107.97(9) . . ?
C23 O3 C46 113.70(19) . . ?
C23 O3 Zn1 119.83(14) . . ?
C46 O3 Zn1 126.11(16) . . ?
C12 O4 Zn1 141.67(17) . . ?
C2 C1 C6 122.3(2) . . ?
C2 C1 O1 119.0(2) . . ?
C6 C1 O1 118.7(2) . . ?
C1 C2 C3 118.3(3) . . ?
C1 C2 C44 121.3(2) . . ?
C3 C2 C44 120.2(3) . . ?
C4 C3 C2 121.9(3) . . ?
C4 C3 H3 119.1 . . ?
C2 C3 H3 119.1 . . ?
C5 C4 C3 117.6(3) . . ?
C5 C4 C7 122.3(3) . . ?
C3 C4 C7 120.2(3) . . ?
C4 C5 C6 123.0(3) . . ?
C4 C5 H5 118.5 . . ?
C6 C5 H5 118.5 . . ?
C1 C6 C5 116.8(3) . . ?
C1 C6 C11 123.4(2) . . ?
C5 C6 C11 119.6(3) . . ?
C8 C7 C10 108.8(3) . . ?
C8 C7 C9 109.5(3) . . ?
C10 C7 C9 108.7(3) . . ?
C8 C7 C4 110.0(3) . . ?
C10 C7 C4 111.7(3) . . ?
C9 C7 C4 108.2(3) . . ?
C7 C8 H8B 109.5 . . ?
C7 C8 H8C 109.5 . . ?
H8B C8 H8C 109.5 . . ?
C7 C8 H8A 109.5 . . ?
H8B C8 H8A 109.5 . . ?
H8C C8 H8A 109.5 . . ?
C7 C9 H9A 109.5 . . ?
C7 C9 H9C 109.5 . . ?
H9A C9 H9C 109.5 . . ?
C7 C9 H9B 109.5 . . ?
H9A C9 H9B 109.5 . . ?
H9C C9 H9B 109.5 . . ?
C7 C10 H10A 109.5 . . ?
C7 C10 H10C 109.5 . . ?
H10A C10 H10C 109.5 . . ?
C7 C10 H10B 109.5 . . ?
H10A C10 H10B 109.5 . . ?
H10C C10 H10B 109.5 . . ?
C13 C11 C6 109.8(2) . . ?
C13 C11 H11B 109.7 . . ?
C6 C11 H11B 109.7 . . ?
C13 C11 H11A 109.7 . . ?
C6 C11 H11A 109.7 . . ?
H11B C11 H11A 108.2 . . ?
O4 C12 C17 120.9(2) . . ?
O4 C12 C13 120.7(2) . . ?
C17 C12 C13 118.4(2) . . ?
C14 C13 C12 119.6(3) . . ?
C14 C13 C11 121.2(2) . . ?
C12 C13 C11 119.0(2) . . ?
C13 C14 C15 122.7(3) . . ?
C13 C14 H14 118.7 . . ?
C15 C14 H14 118.7 . . ?
C16 C15 C14 116.5(3) . . ?
C16 C15 C18 122.6(3) . . ?
C14 C15 C18 120.8(3) . . ?
C15 C16 C17 122.8(3) . . ?
C15 C16 H16 118.6 . . ?
C17 C16 H16 118.6 . . ?
C16 C17 C12 119.8(2) . . ?
C16 C17 C22 121.2(2) . . ?
C12 C17 C22 118.9(2) . . ?
C20 C18 C19 108.8(3) . . ?
C20 C18 C21 107.3(4) . . ?
C19 C18 C21 110.0(4) . . ?
C20 C18 C15 109.2(3) . . ?
C19 C18 C15 110.0(3) . . ?
C21 C18 C15 111.5(3) . . ?
C18 C19 H19A 109.5 . . ?
C18 C19 H19C 109.5 . . ?
H19A C19 H19C 109.5 . . ?
C18 C19 H19B 109.5 . . ?
H19A C19 H19B 109.5 . . ?
H19C C19 H19B 109.5 . . ?
C18 C20 H20A 109.5 . . ?
C18 C20 H20C 109.5 . . ?
H20A C20 H20C 109.5 . . ?
C18 C20 H20B 109.5 . . ?
H20A C20 H20B 109.5 . . ?
H20C C20 H20B 109.5 . . ?
C18 C21 H21B 109.5 . . ?
C18 C21 H21C 109.5 . . ?
H21B C21 H21C 109.5 . . ?
C18 C21 H21A 109.5 . . ?
H21B C21 H21A 109.5 . . ?
H21C C21 H21A 109.5 . . ?
C24 C22 C17 110.0(2) . . ?
C24 C22 H22B 109.7 . . ?
C17 C22 H22B 109.7 . . ?
C24 C22 H22A 109.7 . . ?
C17 C22 H22A 109.7 . . ?
H22B C22 H22A 108.2 . . ?
C28 C23 C24 121.8(2) . . ?
C28 C23 O3 118.7(2) . . ?
C24 C23 O3 119.4(2) . . ?
C23 C24 C25 117.9(2) . . ?
C23 C24 C22 122.8(2) . . ?
C25 C24 C22 119.2(2) . . ?
C26 C25 C24 122.8(2) . . ?
C26 C25 H25 118.6 . . ?
C24 C25 H25 118.6 . . ?
C25 C26 C27 117.1(2) . . ?
C25 C26 C29 122.3(2) . . ?
C27 C26 C29 120.6(2) . . ?
C26 C27 C28 122.6(3) . . ?
C26 C27 H27 118.7 . . ?
C28 C27 H27 118.7 . . ?
C23 C28 C27 117.8(2) . . ?
C23 C28 C33 121.4(2) . . ?
C27 C28 C33 120.5(2) . . ?
C31 C29 C32 110.4(3) . . ?
C31 C29 C26 108.5(3) . . ?
C32 C29 C26 110.3(2) . . ?
C31 C29 C30 109.4(3) . . ?
C32 C29 C30 106.5(3) . . ?
C26 C29 C30 111.8(2) . . ?
C29 C30 H30A 109.5 . . ?
C29 C30 H30C 109.5 . . ?
H30A C30 H30C 109.5 . . ?
C29 C30 H30B 109.5 . . ?
H30A C30 H30B 109.5 . . ?
H30C C30 H30B 109.5 . . ?
C29 C31 H31B 109.5 . . ?
C29 C31 H31C 109.5 . . ?
H31B C31 H31C 109.5 . . ?
C29 C31 H31A 109.5 . . ?
H31B C31 H31A 109.5 . . ?
H31C C31 H31A 109.5 . . ?
C29 C32 H32A 109.5 . . ?
C29 C32 H32C 109.5 . . ?
H32A C32 H32C 109.5 . . ?
C29 C32 H32B 109.5 . . ?
H32A C32 H32B 109.5 . . ?
H32C C32 H32B 109.5 . . ?
C28 C33 C35 108.9(2) . . ?
C28 C33 H33A 109.9 . . ?
C35 C33 H33A 109.9 . . ?
C28 C33 H33B 109.9 . . ?
C35 C33 H33B 109.9 . . ?
H33A C33 H33B 108.3 . . ?
O2 C34 C39 120.2(2) . . ?
O2 C34 C35 120.8(2) . . ?
C39 C34 C35 119.0(2) . . ?
C36 C35 C34 119.2(3) . . ?
C36 C35 C33 118.8(2) . . ?
C34 C35 C33 121.9(2) . . ?
C35 C36 C37 123.2(3) . . ?
C35 C36 H36 118.4 . . ?
C37 C36 H36 118.4 . . ?
C36 C37 C38 116.3(3) . . ?
C36 C37 C40 122.6(3) . . ?
C38 C37 C40 121.1(3) . . ?
C39 C38 C37 123.1(3) . . ?
C39 C38 H38 118.4 . . ?
C37 C38 H38 118.4 . . ?
C38 C39 C34 119.2(3) . . ?
C38 C39 C44 119.4(2) . . ?
C34 C39 C44 121.4(2) . . ?
C41 C40 C42 109.9(5) . . ?
C43X C40 C37 117.2(7) . . ?
C41 C40 C37 113.3(4) . . ?
C42 C40 C37 108.3(3) . . ?
C43X C40 C41X 110.8(11) . . ?
C37 C40 C41X 108.5(9) . . ?
C41 C40 C43 108.5(5) . . ?
C42 C40 C43 109.1(5) . . ?
C37 C40 C43 107.6(4) . . ?
C43X C40 C42X 106.0(9) . . ?
C37 C40 C42X 108.0(8) . . ?
C41X C40 C42X 105.6(11) . . ?
C40 C41 H41A 109.5 . . ?
C40 C41 H41B 109.5 . . ?
H41A C41 H41B 109.5 . . ?
C40 C41 H41C 109.5 . . ?
H41A C41 H41C 109.5 . . ?
H41B C41 H41C 109.5 . . ?
C40 C42 H42A 109.5 . . ?
C40 C42 H42B 109.5 . . ?
H42A C42 H42B 109.5 . . ?
C40 C42 H42C 109.5 . . ?
H42A C42 H42C 109.5 . . ?
H42B C42 H42C 109.5 . . ?
C40 C43 H43A 109.5 . . ?
C40 C43 H43B 109.5 . . ?
H43A C43 H43B 109.5 . . ?
C40 C43 H43C 109.5 . . ?
H43A C43 H43C 109.5 . . ?
H43B C43 H43C 109.5 . . ?
C40 C41X H41D 109.5 . . ?
C40 C41X H41E 109.5 . . ?
H41D C41X H41E 109.5 . . ?
C40 C41X H41F 109.5 . . ?
H41D C41X H41F 109.5 . . ?
H41E C41X H41F 109.5 . . ?
C40 C42X H42D 109.5 . . ?
C40 C42X H42E 109.5 . . ?
H42D C42X H42E 109.5 . . ?
C40 C42X H42F 109.5 . . ?
H42D C42X H42F 109.5 . . ?
H42E C42X H42F 109.5 . . ?
C40 C43X H43D 109.5 . . ?
C40 C43X H43E 109.5 . . ?
H43D C43X H43E 109.5 . . ?
C40 C43X H43F 109.5 . . ?
H43D C43X H43F 109.5 . . ?
H43E C43X H43F 109.5 . . ?
C39 C44 C2 110.2(2) . . ?
C39 C44 H44A 109.6 . . ?
C2 C44 H44A 109.6 . . ?
C39 C44 H44B 109.6 . . ?
C2 C44 H44B 109.6 . . ?
H44A C44 H44B 108.1 . . ?
O1 C45 H45A 109.5 . . ?
O1 C45 H45B 109.5 . . ?
H45A C45 H45B 109.5 . . ?
O1 C45 H45C 109.5 . . ?
H45A C45 H45C 109.5 . . ?
H45B C45 H45C 109.5 . . ?
O3 C46 H46C 109.5 . . ?
O3 C46 H46B 109.5 . . ?
H46C C46 H46B 109.5 . . ?
O3 C46 H46A 109.5 . . ?
H46C C46 H46A 109.5 . . ?
H46B C46 H46A 109.5 . . ?
C47 O5 Zn1 130.6(2) . . ?
O6 C47 O5 123.7(3) . . ?
O6 C47 C48 116.3(3) . . ?
O5 C47 C48 119.9(3) . . ?
C47 C48 H48A 109.5 . . ?
C47 C48 H48C 109.5 . . ?
H48A C48 H48C 109.5 . . ?
C47 C48 H48B 109.5 . . ?
H48A C48 H48B 109.5 . . ?
H48C C48 H48B 109.5 . . ?
C47 O6 Zn2 126.31(19) . . ?
O2 Zn2 O2 121.68(11) . 2 ?
O2 Zn2 O6 109.48(9) . . ?
O2 Zn2 O6 105.92(8) 2 . ?
O2 Zn2 O6 105.92(8) . 2 ?
O2 Zn2 O6 109.48(9) 2 2 ?
O6 Zn2 O6 102.84(15) . 2 ?
N1 C49 C50 179.5(5) . . ?
C49 C50 H50B 109.5 . . ?
C49 C50 H50A 109.5 . . ?
H50B C50 H50A 109.5 . . ?
C49 C50 H50C 109.5 . . ?
H50B C50 H50C 109.5 . . ?
H50A C50 H50C 109.5 . . ?
N2 C51 C52 172.5(10) . . ?
C51 C52 H52A 109.5 . . ?
C51 C52 H52B 109.5 . . ?
H52A C52 H52B 109.5 . . ?
C51 C52 H52C 109.5 . . ?
H52A C52 H52C 109.5 . . ?
H52B C52 H52C 109.5 . . ?
N2X C51X C52X 154(4) . . ?
C51X C52X H52D 109.5 . . ?
C51X C52X H52E 109.5 . . ?
H52D C52X H52E 109.5 . . ?
C51X C52X H52F 109.5 . . ?
H52D C52X H52F 109.5 . . ?
H52E C52X H52F 109.5 . . ?
N3 C53 C54 178.1(7) . . ?
C53 C54 H54B 109.5 . . ?
C53 C54 H54C 109.5 . . ?
H54B C54 H54C 109.5 . . ?
C53 C54 H54A 109.5 . . ?
H54B C54 H54A 109.5 . . ?
H54C C54 H54A 109.5 . . ?

loop_
_geom_bond_atom_site_label_1
_geom_bond_atom_site_label_2
_geom_bond_distance
_geom_bond_site_symmetry_2
_geom_bond_publ_flag
Zn1 O4 1.8919(19) . ?
Zn1 O5 1.987(2) . ?
Zn1 O2 1.9963(18) . ?
Zn1 O1 2.2204(17) . ?
Zn1 O3 2.2373(17) . ?
O1 C1 1.403(3) . ?
O1 C45 1.438(3) . ?
O2 C34 1.373(3) . ?
O2 Zn2 1.9540(17) . ?
O3 C23 1.402(3) . ?
O3 C46 1.438(3) . ?
O4 C12 1.332(3) . ?
C1 C2 1.383(4) . ?
C1 C6 1.393(4) . ?
C2 C3 1.393(4) . ?
C2 C44 1.526(4) . ?
C3 C4 1.392(4) . ?
C3 H3 0.9500 . ?
C4 C5 1.382(4) . ?
C4 C7 1.540(4) . ?
C5 C6 1.403(4) . ?
C5 H5 0.9500 . ?
C6 C11 1.518(4) . ?
C7 C8 1.520(5) . ?
C7 C10 1.526(5) . ?
C7 C9 1.537(5) . ?
C8 H8B 0.9800 . ?
C8 H8C 0.9800 . ?
C8 H8A 0.9800 . ?
C9 H9A 0.9800 . ?
C9 H9C 0.9800 . ?
C9 H9B 0.9800 . ?
C10 H10A 0.9800 . ?
C10 H10C 0.9800 . ?
C10 H10B 0.9800 . ?
C11 C13 1.513(4) . ?
C11 H11B 0.9900 . ?
C11 H11A 0.9900 . ?
C12 C17 1.405(4) . ?
C12 C13 1.412(4) . ?
C13 C14 1.384(4) . ?
C14 C15 1.399(4) . ?
C14 H14 0.9500 . ?
C15 C16 1.387(4) . ?
C15 C18 1.539(4) . ?
C16 C17 1.389(4) . ?
C16 H16 0.9500 . ?
C17 C22 1.519(4) . ?
C18 C20 1.515(5) . ?
C18 C19 1.517(5) . ?
C18 C21 1.526(6) . ?
C19 H19A 0.9800 . ?
C19 H19C 0.9800 . ?
C19 H19B 0.9800 . ?
C20 H20A 0.9800 . ?
C20 H20C 0.9800 . ?
C20 H20B 0.9800 . ?
C21 H21B 0.9800 . ?
C21 H21C 0.9800 . ?
C21 H21A 0.9800 . ?
C22 C24 1.515(4) . ?
C22 H22B 0.9900 . ?
C22 H22A 0.9900 . ?
C23 C28 1.392(4) . ?
C23 C24 1.393(3) . ?
C24 C25 1.396(4) . ?
C25 C26 1.388(4) . ?
C25 H25 0.9500 . ?
C26 C27 1.395(4) . ?
C26 C29 1.536(4) . ?
C27 C28 1.396(4) . ?
C27 H27 0.9500 . ?
C28 C33 1.520(3) . ?
C29 C31 1.519(5) . ?
C29 C32 1.532(5) . ?
C29 C30 1.537(4) . ?
C30 H30A 0.9800 . ?
C30 H30C 0.9800 . ?
C30 H30B 0.9800 . ?
C31 H31B 0.9800 . ?
C31 H31C 0.9800 . ?
C31 H31A 0.9800 . ?
C32 H32A 0.9800 . ?
C32 H32C 0.9800 . ?
C32 H32B 0.9800 . ?
C33 C35 1.522(4) . ?
C33 H33A 0.9900 . ?
C33 H33B 0.9900 . ?
C34 C39 1.408(4) . ?
C34 C35 1.410(4) . ?
C35 C36 1.388(4) . ?
C36 C37 1.389(4) . ?
C36 H36 0.9500 . ?
C37 C38 1.395(4) . ?
C37 C40 1.536(4) . ?
C38 C39 1.389(4) . ?
C38 H38 0.9500 . ?
C39 C44 1.520(4) . ?
C40 C43X 1.494(11) . ?
C40 C41 1.508(7) . ?
C40 C42 1.519(7) . ?
C40 C41X 1.548(12) . ?
C40 C43 1.564(7) . ?
C40 C42X 1.584(13) . ?
C41 H41A 0.9800 . ?
C41 H41B 0.9800 . ?
C41 H41C 0.9800 . ?
C42 H42A 0.9800 . ?
C42 H42B 0.9800 . ?
C42 H42C 0.9800 . ?
C43 H43A 0.9800 . ?
C43 H43B 0.9800 . ?
C43 H43C 0.9800 . ?
C41X H41D 0.9800 . ?
C41X H41E 0.9800 . ?
C41X H41F 0.9800 . ?
C42X H42D 0.9800 . ?
C42X H42E 0.9800 . ?
C42X H42F 0.9800 . ?
C43X H43D 0.9800 . ?
C43X H43E 0.9800 . ?
C43X H43F 0.9800 . ?
C44 H44A 0.9900 . ?
C44 H44B 0.9900 . ?
C45 H45A 0.9800 . ?
C45 H45B 0.9800 . ?
C45 H45C 0.9800 . ?
C46 H46C 0.9800 . ?
C46 H46B 0.9800 . ?
C46 H46A 0.9800 . ?
O5 C47 1.305(3) . ?
C47 O6 1.262(3) . ?
C47 C48 1.514(4) . ?
C48 H48A 0.9800 . ?
C48 H48C 0.9800 . ?
C48 H48B 0.9800 . ?
O6 Zn2 1.968(2) . ?
N1 C49 1.131(4) . ?
C49 C50 1.450(4) . ?
C50 H50B 0.9800 . ?
C50 H50A 0.9800 . ?
C50 H50C 0.9800 . ?
N2 C51 1.148(9) . ?
C51 C52 1.440(10) . ?
C52 H52A 0.9800 . ?
C52 H52B 0.9800 . ?
C52 H52C 0.9800 . ?
N2X C51X 1.159(16) . ?
C51X C52X 1.437(15) . ?
C52X H52D 0.9800 . ?
C52X H52E 0.9800 . ?
C52X H52F 0.9800 . ?
N3 C53 1.143(6) . ?
C53 C54 1.423(6) . ?
C54 H54B 0.9800 . ?
C54 H54C 0.9800 . ?
C54 H54A 0.9800 . ?

loop_
_geom_torsion_atom_site_label_1
_geom_torsion_atom_site_label_2
_geom_torsion_atom_site_label_3
_geom_torsion_atom_site_label_4
_geom_torsion
_geom_torsion_site_symmetry_1
_geom_torsion_site_symmetry_2
_geom_torsion_site_symmetry_3
_geom_torsion_site_symmetry_4
_geom_torsion_publ_flag
O5 Zn1 O4 C12 -179.7(3) . . . . ?
O2 Zn1 O4 C12 1.1(4) . . . . ?
O1 Zn1 O4 C12 -81.1(3) . . . . ?
O3 Zn1 O4 C12 81.8(3) . . . . ?
C45 O1 C1 C2 -89.4(3) . . . . ?
Zn1 O1 C1 C2 91.8(2) . . . . ?
C45 O1 C1 C6 91.6(3) . . . . ?
Zn1 O1 C1 C6 -87.2(2) . . . . ?
C6 C1 C2 C3 -3.8(4) . . . . ?
O1 C1 C2 C3 177.2(2) . . . . ?
C6 C1 C2 C44 171.4(2) . . . . ?
O1 C1 C2 C44 -7.5(3) . . . . ?
C1 C2 C3 C4 1.7(4) . . . . ?
C44 C2 C3 C4 -173.6(2) . . . . ?
C2 C3 C4 C5 1.5(4) . . . . ?
C2 C3 C4 C7 -178.5(3) . . . . ?
C3 C4 C5 C6 -2.8(4) . . . . ?
C7 C4 C5 C6 177.2(3) . . . . ?
C2 C1 C6 C5 2.6(4) . . . . ?
O1 C1 C6 C5 -178.4(2) . . . . ?
C2 C1 C6 C11 -172.6(2) . . . . ?
O1 C1 C6 C11 6.3(4) . . . . ?
C4 C5 C6 C1 0.8(4) . . . . ?
C4 C5 C6 C11 176.2(2) . . . . ?
C5 C4 C7 C8 121.6(3) . . . . ?
C3 C4 C7 C8 -58.4(4) . . . . ?
C5 C4 C7 C10 0.8(4) . . . . ?
C3 C4 C7 C10 -179.3(3) . . . . ?
C5 C4 C7 C9 -118.8(3) . . . . ?
C3 C4 C7 C9 61.1(4) . . . . ?
C1 C6 C11 C13 99.0(3) . . . . ?
C5 C6 C11 C13 -76.1(3) . . . . ?
Zn1 O4 C12 C17 -90.5(3) . . . . ?
Zn1 O4 C12 C13 92.0(3) . . . . ?
O4 C12 C13 C14 -179.6(2) . . . . ?
C17 C12 C13 C14 2.8(4) . . . . ?
O4 C12 C13 C11 -4.1(4) . . . . ?
C17 C12 C13 C11 178.3(2) . . . . ?
C6 C11 C13 C14 88.3(3) . . . . ?
C6 C11 C13 C12 -87.1(3) . . . . ?
C12 C13 C14 C15 0.7(4) . . . . ?
C11 C13 C14 C15 -174.8(3) . . . . ?
C13 C14 C15 C16 -3.1(4) . . . . ?
C13 C14 C15 C18 177.7(3) . . . . ?
C14 C15 C16 C17 2.1(4) . . . . ?
C18 C15 C16 C17 -178.7(3) . . . . ?
C15 C16 C17 C12 1.2(4) . . . . ?
C15 C16 C17 C22 177.3(2) . . . . ?
O4 C12 C17 C16 178.7(2) . . . . ?
C13 C12 C17 C16 -3.7(4) . . . . ?
O4 C12 C17 C22 2.6(4) . . . . ?
C13 C12 C17 C22 -179.9(2) . . . . ?
C16 C15 C18 C20 -101.9(4) . . . . ?
C14 C15 C18 C20 77.2(4) . . . . ?
C16 C15 C18 C19 138.8(4) . . . . ?
C14 C15 C18 C19 -42.0(4) . . . . ?
C16 C15 C18 C21 16.5(5) . . . . ?
C14 C15 C18 C21 -164.4(4) . . . . ?
C16 C17 C22 C24 -87.7(3) . . . . ?
C12 C17 C22 C24 88.4(3) . . . . ?
C46 O3 C23 C28 93.3(3) . . . . ?
Zn1 O3 C23 C28 -93.2(2) . . . . ?
C46 O3 C23 C24 -88.6(3) . . . . ?
Zn1 O3 C23 C24 84.8(2) . . . . ?
C28 C23 C24 C25 -1.5(4) . . . . ?
O3 C23 C24 C25 -179.4(2) . . . . ?
C28 C23 C24 C22 174.3(2) . . . . ?
O3 C23 C24 C22 -3.7(3) . . . . ?
C17 C22 C24 C23 -101.1(3) . . . . ?
C17 C22 C24 C25 74.6(3) . . . . ?
C23 C24 C25 C26 -0.8(4) . . . . ?
C22 C24 C25 C26 -176.7(2) . . . . ?
C24 C25 C26 C27 1.2(4) . . . . ?
C24 C25 C26 C29 -178.8(3) . . . . ?
C25 C26 C27 C28 0.7(4) . . . . ?
C29 C26 C27 C28 -179.3(3) . . . . ?
C24 C23 C28 C27 3.2(4) . . . . ?
O3 C23 C28 C27 -178.8(2) . . . . ?
C24 C23 C28 C33 -170.9(2) . . . . ?
O3 C23 C28 C33 7.1(3) . . . . ?
C26 C27 C28 C23 -2.8(4) . . . . ?
C26 C27 C28 C33 171.3(3) . . . . ?
C25 C26 C29 C31 105.6(3) . . . . ?
C27 C26 C29 C31 -74.4(4) . . . . ?
C25 C26 C29 C32 -133.4(3) . . . . ?
C27 C26 C29 C32 46.7(4) . . . . ?
C25 C26 C29 C30 -15.1(4) . . . . ?
C27 C26 C29 C30 164.9(3) . . . . ?
C23 C28 C33 C35 95.6(3) . . . . ?
C27 C28 C33 C35 -78.3(3) . . . . ?
Zn2 O2 C34 C39 97.4(2) . . . . ?
Zn1 O2 C34 C39 -89.5(3) . . . . ?
Zn2 O2 C34 C35 -81.6(2) . . . . ?
Zn1 O2 C34 C35 91.6(3) . . . . ?
O2 C34 C35 C36 178.8(2) . . . . ?
C39 C34 C35 C36 -0.2(4) . . . . ?
O2 C34 C35 C33 -6.0(4) . . . . ?
C39 C34 C35 C33 175.0(2) . . . . ?
C28 C33 C35 C36 85.7(3) . . . . ?
C28 C33 C35 C34 -89.6(3) . . . . ?
C34 C35 C36 C37 0.9(4) . . . . ?
C33 C35 C36 C37 -174.5(2) . . . . ?
C35 C36 C37 C38 -1.1(4) . . . . ?
C35 C36 C37 C40 179.9(3) . . . . ?
C36 C37 C38 C39 0.6(4) . . . . ?
C40 C37 C38 C39 179.7(3) . . . . ?
C37 C38 C39 C34 0.0(4) . . . . ?
C37 C38 C39 C44 177.8(2) . . . . ?
O2 C34 C39 C38 -179.2(2) . . . . ?
C35 C34 C39 C38 -0.2(4) . . . . ?
O2 C34 C39 C44 3.0(4) . . . . ?
C35 C34 C39 C44 -177.9(2) . . . . ?
C36 C37 C40 C43X -169.5(10) . . . . ?
C38 C37 C40 C43X 11.6(11) . . . . ?
C36 C37 C40 C41 -11.1(6) . . . . ?
C38 C37 C40 C41 170.0(5) . . . . ?
C36 C37 C40 C42 111.1(6) . . . . ?
C38 C37 C40 C42 -67.8(7) . . . . ?
C36 C37 C40 C41X -43.0(14) . . . . ?
C38 C37 C40 C41X 138.0(14) . . . . ?
C36 C37 C40 C43 -131.0(6) . . . . ?
C38 C37 C40 C43 50.0(6) . . . . ?
C36 C37 C40 C42X 71.0(12) . . . . ?
C38 C37 C40 C42X -108.0(12) . . . . ?
C38 C39 C44 C2 -85.7(3) . . . . ?
C34 C39 C44 C2 92.0(3) . . . . ?
C1 C2 C44 C39 -95.7(3) . . . . ?
C3 C2 C44 C39 79.5(3) . . . . ?
Zn1 O5 C47 O6 9.0(5) . . . . ?
Zn1 O5 C47 C48 -168.3(2) . . . . ?
O5 C47 O6 Zn2 25.8(4) . . . . ?
C48 C47 O6 Zn2 -156.8(2) . . . . ?
